data_2016540
loop_
_publ_author_name
'Britton, Doyle'
'Noland, Wayland E.'
'Clark, Christopher M.'

_publ_section_title
;
 5-Iodobenzofurazan 1-oxide: polymorphs, pseudosymmetry and disorder
;
_journal_coeditor_code GD3185
_journal_issue 4
_journal_name_full 'Acta Crystallographica Section C'
_journal_page_first o187
_journal_page_last o190
_journal_paper_doi 10.1107/S0108270108003776
_journal_volume 64
_journal_year 2008
_chemical_formula_iupac 'C6 H3 I N2 O2'
_chemical_formula_moiety 'C6 H3 I N2 O2'
_chemical_formula_sum 'C6 H3 I N2 O2'
_chemical_formula_weight 262.00
_chemical_name_common '5-Iodobenzofurazan 1-oxide'
_chemical_name_systematic
;
5-iodobenzo-1,2,5-oxadiazole 1-oxide
;
_space_group_IT_number 14
_symmetry_cell_setting monoclinic
_symmetry_space_group_name_Hall '-P 2ybc'
_symmetry_space_group_name_H-M 'P 1 21/c 1'
_atom_sites_solution_hydrogens geom
_atom_sites_solution_primary direct
_atom_sites_solution_secondary difmap
_audit_creation_method SHELXTL
_cell_angle_alpha 90.00
_cell_angle_beta 102.950(10)
_cell_angle_gamma 90.00
_cell_formula_units_Z 8
_cell_length_a 10.344(3)
_cell_length_b 19.804(6)
_cell_length_c 7.489(2)
_cell_measurement_reflns_used 3530
_cell_measurement_temperature 174(2)
_cell_measurement_theta_max 27.2
_cell_measurement_theta_min 2.2
_cell_volume 1495.1(7)
_computing_cell_refinement 'SAINT (Siemens, 1995)'
_computing_data_collection 'SMART (Siemens, 1995)'
_computing_data_reduction 'SAINT (Siemens, 1995)'
_computing_molecular_graphics 'SHELXTL (Sheldrick, 2008)'
_computing_publication_material 'SHELXTL (Sheldrick, 2008)'
_computing_structure_refinement 'SHELXTL (Sheldrick, 2008)'
_computing_structure_solution 'SHELXTL (Sheldrick, 2008)'
_diffrn_ambient_temperature 174(2)
_diffrn_measured_fraction_theta_full 0.999
_diffrn_measured_fraction_theta_max 0.999
_diffrn_measurement_device_type 'Siemens SMART 1K CCD area-detector'
_diffrn_measurement_method \w
_diffrn_radiation_monochromator graphite
_diffrn_radiation_source 'fine-focus sealed tube'
_diffrn_radiation_type MoK\a
_diffrn_radiation_wavelength 0.71073
_diffrn_reflns_av_R_equivalents 0.071
_diffrn_reflns_av_sigmaI/netI 0.056
_diffrn_reflns_limit_h_max 12
_diffrn_reflns_limit_h_min -12
_diffrn_reflns_limit_k_max 24
_diffrn_reflns_limit_k_min -24
_diffrn_reflns_limit_l_max 9
_diffrn_reflns_limit_l_min -9
_diffrn_reflns_number 15378
_diffrn_reflns_theta_full 25.99
_diffrn_reflns_theta_max 25.99
_diffrn_reflns_theta_min 2.02
_diffrn_standards_decay_% <1
_diffrn_standards_number 0
_exptl_absorpt_coefficient_mu 4.230
_exptl_absorpt_correction_T_max 0.84
_exptl_absorpt_correction_T_min 0.68
_exptl_absorpt_correction_type multi-scan
_exptl_absorpt_process_details '[SADABS (Sheldrick, 1996; Blessing, 1995)]'
_exptl_crystal_colour yellow
_exptl_crystal_density_diffrn 2.328
_exptl_crystal_description needle
_exptl_crystal_F_000 976
_exptl_crystal_size_max 0.35
_exptl_crystal_size_mid 0.08
_exptl_crystal_size_min 0.04
_refine_diff_density_max 0.77
_refine_diff_density_min -0.80
_refine_ls_extinction_method none
_refine_ls_goodness_of_fit_ref 0.99
_refine_ls_hydrogen_treatment constr
_refine_ls_matrix_type full
_refine_ls_number_parameters 270
_refine_ls_number_reflns 2929
_refine_ls_number_restraints 58
_refine_ls_restrained_S_all 0.98
_refine_ls_R_factor_all 0.085
_refine_ls_R_factor_gt 0.049
_refine_ls_shift/su_max 0.004
_refine_ls_shift/su_mean 0.000
_refine_ls_structure_factor_coef Fsqd
_refine_ls_weighting_details 'calc w = 1/[\s^2^(Fo^2^)+(0.013P)^2^+13.6P] where P=(Fo^2^+2Fc^2^)/3'
_refine_ls_weighting_scheme calc
_refine_ls_wR_factor_gt 0.077
_refine_ls_wR_factor_ref 0.087
_reflns_number_gt 2078
_reflns_number_total 2929
_reflns_threshold_expression I>2\s(I)
_cod_data_source_file gd3185.cif
_cod_data_source_block I
_cod_original_sg_symbol_H-M 'P 21/c'
_cod_database_code 2016540
_cod_database_fobs_code 2016540

loop_
_symmetry_equiv_pos_as_xyz
'x, y, z'
'-x, y+1/2, -z+1/2'
'-x, -y, -z'
'x, -y-1/2, z-1/2'

loop_
_atom_site_type_symbol
_atom_site_label
_atom_site_fract_x
_atom_site_fract_y
_atom_site_fract_z
_atom_site_U_iso_or_equiv
_atom_site_adp_type
_atom_site_calc_flag
_atom_site_refinement_flags
_atom_site_occupancy
_atom_site_disorder_assembly
_atom_site_disorder_group
I I1A 1.03110(12) 0.39626(3) 0.77605(10) 0.0344(3) Uani d PD 0.850(3) A 1
O O1A 0.8661(8) 0.0442(4) 0.6664(10) 0.050(2) Uani d PD 0.850(3) A 1
O O2A 1.0801(8) 0.0687(3) 0.8118(16) 0.0391(18) Uani d PD 0.850(3) A 1
N N1A 0.9459(8) 0.0892(3) 0.7240(11) 0.0299(17) Uani d PD 0.850(3) A 1
N N2A 1.1554(8) 0.1266(4) 0.8622(12) 0.043(2) Uani d PD 0.850(3) A 1
C C1A 0.9471(9) 0.1567(4) 0.7211(12) 0.029(2) Uani d PD 0.850(3) A 1
C C2A 1.0725(9) 0.1779(4) 0.8094(13) 0.027(2) Uani d PD 0.850(3) A 1
C C3A 1.1047(8) 0.2486(5) 0.8284(13) 0.027(2) Uani d PD 0.850(3) A 1
H H3A 1.1903 0.2651 0.8855 0.033 Uiso calc PR 0.850(3) A 1
C C4A 0.9978(11) 0.2903(4) 0.7548(17) 0.039(3) Uani d PD 0.850(3) A 1
C C5A 0.8734(9) 0.2679(4) 0.6655(19) 0.025(2) Uani d PD 0.850(3) A 1
H H5A 0.8070 0.3001 0.6158 0.030 Uiso calc PR 0.850(3) A 1
C C6A 0.8440(9) 0.2019(4) 0.6473(13) 0.030(2) Uani d PD 0.850(3) A 1
H H6A 0.7582 0.1865 0.5878 0.036 Uiso calc PR 0.850(3) A 1
I I1B 0.54822(14) 0.65334(3) 0.25942(12) 0.0287(3) Uani d PD 0.943(4) B 1
O O1B 0.3741(6) 0.3015(3) 0.1867(10) 0.0382(16) Uani d PD 0.943(4) B 1
O O2B 0.5872(6) 0.3268(3) 0.3366(8) 0.0346(15) Uani d PD 0.943(4) B 1
N N1B 0.4548(7) 0.3471(3) 0.2399(9) 0.0289(15) Uani d PD 0.943(4) B 1
N N2B 0.6643(7) 0.3836(3) 0.3864(10) 0.0362(18) Uani d PD 0.943(4) B 1
C C1B 0.4549(8) 0.4151(3) 0.2326(11) 0.0241(17) Uani d PD 0.943(4) B 1
C C2B 0.5853(8) 0.4355(3) 0.3216(12) 0.0236(18) Uani d PD 0.943(4) B 1
C C3B 0.6183(8) 0.5070(4) 0.3371(14) 0.027(2) Uani d PD 0.943(4) B 1
H H3B 0.7027 0.5238 0.3982 0.033 Uiso calc PR 0.943(4) B 1
C C4B 0.5141(7) 0.5476(4) 0.2538(11) 0.0221(19) Uani d PD 0.943(4) B 1
C C5B 0.3855(8) 0.5262(4) 0.1679(12) 0.0270(19) Uani d PD 0.943(4) B 1
H H5B 0.3198 0.5588 0.1188 0.032 Uiso calc PR 0.943(4) B 1
C C6B 0.3543(8) 0.4599(4) 0.1544(12) 0.032(2) Uani d PD 0.943(4) B 1
H H6B 0.2684 0.4446 0.0947 0.039 Uiso calc PR 0.943(4) B 1
I I1A' 0.9546(7) 0.4088(2) 0.7461(7) 0.0414(15) Uiso d PD 0.150(3) A 2
O O1A' 1.080(4) 0.0520(6) 0.804(9) 0.0414(15) Uiso d PD 0.150(3) A 2
O O2A' 0.875(3) 0.0844(6) 0.641(5) 0.0414(15) Uiso d PD 0.150(3) A 2
N N1A' 1.008(3) 0.0999(5) 0.747(5) 0.0414(15) Uiso d PD 0.150(3) A 2
N N2A' 0.808(3) 0.1448(7) 0.594(5) 0.0414(15) Uiso d PD 0.150(3) A 2
C C1A' 1.012(3) 0.1670(5) 0.767(6) 0.0414(15) Uiso d PD 0.150(3) A 2
C C2A' 0.890(2) 0.1926(5) 0.679(7) 0.0414(15) Uiso d PD 0.150(3) A 2
C C3A' 0.864(3) 0.2641(6) 0.674(12) 0.0414(15) Uiso d PD 0.150(3) A 2
H H3A' 0.7812 0.2835 0.6174 0.050 Uiso calc PR 0.150(3) A 2
C C4A' 0.974(3) 0.3019(5) 0.759(9) 0.0414(15) Uiso d PD 0.150(3) A 2
C C5A' 1.095(3) 0.2752(6) 0.850(8) 0.0414(15) Uiso d PD 0.150(3) A 2
H H5A' 1.1629 0.3048 0.9099 0.050 Uiso calc PR 0.150(3) A 2
C C6A' 1.118(3) 0.2084(7) 0.854(7) 0.0414(15) Uiso d PD 0.150(3) A 2
H H6A' 1.2017 0.1901 0.9124 0.050 Uiso calc PR 0.150(3) A 2
I I1B' 0.491(2) 0.6415(7) 0.215(2) 0.028(4) Uiso d PD 0.057(4) B 2
O O1B' 0.565(6) 0.2830(11) 0.326(11) 0.028(4) Uiso d PD 0.057(4) B 2
O O2B' 0.357(6) 0.3213(11) 0.190(14) 0.028(4) Uiso d PD 0.057(4) B 2
N N1B' 0.495(5) 0.3333(10) 0.281(10) 0.028(4) Uiso d PD 0.057(4) B 2
N N2B' 0.294(5) 0.3824(13) 0.146(11) 0.028(4) Uiso d PD 0.057(4) B 2
C C1B' 0.512(4) 0.4008(10) 0.290(9) 0.028(4) Uiso d PD 0.057(4) B 2
C C2B' 0.387(4) 0.4290(11) 0.202(10) 0.028(4) Uiso d PD 0.057(4) B 2
C C3B' 0.372(4) 0.5020(12) 0.188(17) 0.028(4) Uiso d PD 0.057(4) B 2
H H3B' 0.2913 0.5239 0.1333 0.034 Uiso calc PR 0.057(4) B 2
C C4B' 0.488(4) 0.5359(10) 0.262(11) 0.028(4) Uiso d PD 0.057(4) B 2
C C5B' 0.608(8) 0.5069(13) 0.36(2) 0.028(4) Uiso d PD 0.057(4) B 2
H H5B' 0.6802 0.5353 0.4117 0.034 Uiso calc PR 0.057(4) B 2
C C6B' 0.622(6) 0.4391(13) 0.371(18) 0.028(4) Uiso d PD 0.057(4) B 2
H H6B' 0.7029 0.4188 0.4330 0.034 Uiso calc PR 0.057(4) B 2

loop_
_atom_site_aniso_label
_atom_site_aniso_U_11
_atom_site_aniso_U_22
_atom_site_aniso_U_33
_atom_site_aniso_U_12
_atom_site_aniso_U_13
_atom_site_aniso_U_23
I1A 0.0533(7) 0.0185(3) 0.0322(4) -0.0053(4) 0.0111(4) -0.0022(3)
O1A 0.053(5) 0.036(4) 0.058(5) -0.006(4) 0.005(4) 0.001(4)
O2A 0.036(4) 0.029(4) 0.047(5) 0.005(4) -0.001(3) -0.002(4)
N1A 0.037(5) 0.023(4) 0.032(4) 0.008(4) 0.011(4) 0.001(4)
N2A 0.037(5) 0.041(5) 0.047(5) -0.005(4) 0.001(4) -0.005(4)
C1A 0.043(5) 0.021(4) 0.026(5) -0.010(5) 0.012(4) -0.009(4)
C2A 0.027(5) 0.023(5) 0.031(5) 0.015(4) 0.008(4) 0.009(4)
C3A 0.017(5) 0.033(5) 0.030(5) -0.015(4) 0.001(4) -0.014(5)
C4A 0.063(8) 0.026(5) 0.039(7) -0.013(5) 0.038(7) -0.003(5)
C5A 0.020(5) 0.030(5) 0.023(5) 0.005(4) 0.000(4) 0.005(4)
C6A 0.033(6) 0.028(5) 0.026(5) -0.004(4) 0.001(4) 0.001(4)
I1B 0.0353(6) 0.0186(3) 0.0320(4) -0.0009(3) 0.0072(4) -0.0003(3)
O1B 0.054(4) 0.014(3) 0.047(4) 0.000(3) 0.011(3) -0.003(3)
O2B 0.045(4) 0.016(3) 0.045(4) 0.005(3) 0.015(3) 0.004(3)
N1B 0.041(4) 0.019(3) 0.026(4) 0.005(4) 0.007(3) 0.000(3)
N2B 0.040(4) 0.024(4) 0.044(4) 0.010(3) 0.010(4) 0.008(3)
C1B 0.035(4) 0.015(3) 0.022(4) 0.005(4) 0.004(3) 0.002(3)
C2B 0.027(5) 0.018(4) 0.027(5) 0.008(3) 0.009(4) 0.003(3)
C3B 0.030(5) 0.023(4) 0.028(5) 0.000(4) 0.007(4) -0.004(3)
C4B 0.012(4) 0.025(4) 0.028(5) -0.003(3) 0.001(4) -0.002(3)
C5B 0.019(4) 0.024(4) 0.033(5) -0.003(3) -0.002(4) 0.009(4)
C6B 0.032(5) 0.022(4) 0.039(5) -0.008(4) -0.003(4) 0.005(4)

loop_
_atom_type_symbol
_atom_type_description
_atom_type_scat_dispersion_real
_atom_type_scat_dispersion_imag
_atom_type_scat_source
C C 0.0033 0.0016 'International Tables Vol C Tables 4.2.6.8 and 6.1.1.4'
H H 0.0000 0.0000 'International Tables Vol C Tables 4.2.6.8 and 6.1.1.4'
N N 0.0061 0.0033 'International Tables Vol C Tables 4.2.6.8 and 6.1.1.4'
O O 0.0106 0.0060 'International Tables Vol C Tables 4.2.6.8 and 6.1.1.4'
I I -0.4742 1.8119 'International Tables Vol C Tables 4.2.6.8 and 6.1.1.4'

loop_
_geom_angle_atom_site_label_1
_geom_angle_atom_site_label_2
_geom_angle_atom_site_label_3
_geom_angle
N2A O2A N1A 108.3(6)
O1A N1A C1A 136.8(8)
O1A N1A O2A 117.2(6)
C1A N1A O2A 106.0(7)
C2A N2A O2A 105.3(7)
N1A C1A C2A 107.9(7)
N1A C1A C6A 129.3(8)
C2A C1A C6A 122.7(7)
N2A C2A C1A 112.5(8)
N2A C2A C3A 126.5(8)
C1A C2A C3A 121.0(7)
C4A C3A C2A 113.1(8)
C4A C3A H3A 123.4
C2A C3A H3A 123.4
C5A C4A C3A 124.9(8)
C5A C4A I1A 118.0(7)
C3A C4A I1A 117.1(7)
C6A C5A C4A 121.7(9)
C6A C5A H5A 119.1
C4A C5A H5A 119.1
C5A C6A C1A 116.5(8)
C5A C6A H6A 121.8
C1A C6A H6A 121.8
N2B O2B N1B 109.4(5)
O1B N1B C1B 136.4(7)
O1B N1B O2B 116.9(6)
C1B N1B O2B 106.6(6)
C2B N2B O2B 105.0(6)
N1B C1B C6B 130.3(8)
N1B C1B C2B 105.9(7)
C6B C1B C2B 123.9(7)
N2B C2B C1B 113.0(7)
N2B C2B C3B 127.3(7)
C1B C2B C3B 119.7(7)
C4B C3B C2B 112.7(7)
C4B C3B H3B 123.6
C2B C3B H3B 123.6
C3B C4B C5B 126.5(7)
C3B C4B I1B 117.2(5)
C5B C4B I1B 116.3(5)
C6B C5B C4B 120.8(7)
C6B C5B H5B 119.6
C4B C5B H5B 119.6
C5B C6B C1B 116.4(7)
C5B C6B H6B 121.8
C1B C6B H6B 121.8
N2A' O2A' N1A' 108.2(6)
O1A' N1A' C1A' 136.7(9)
O1A' N1A' O2A' 117.1(7)
C1A' N1A' O2A' 106.0(7)
C2A' N2A' O2A' 105.3(7)
N1A' C1A' C2A' 107.9(7)
N1A' C1A' C6A' 129.3(8)
C2A' C1A' C6A' 122.7(7)
N2A' C2A' C1A' 112.4(8)
N2A' C2A' C3A' 126.4(8)
C1A' C2A' C3A' 121.0(8)
C4A' C3A' C2A' 113.1(8)
C4A' C3A' H3A' 123.4
C2A' C3A' H3A' 123.4
C5A' C4A' C3A' 124.9(8)
C5A' C4A' I1A' 118.0(7)
C3A' C4A' I1A' 117.1(7)
C6A' C5A' C4A' 121.7(9)
C6A' C5A' H5A' 119.1
C4A' C5A' H5A' 119.1
C5A' C6A' C1A' 116.5(8)
C5A' C6A' H6A' 121.8
C1A' C6A' H6A' 121.8
N2B' O2B' N1B' 109.4(5)
O1B' N1B' C1B' 136.4(7)
O1B' N1B' O2B' 116.9(6)
C1B' N1B' O2B' 106.6(6)
C2B' N2B' O2B' 105.0(6)
N1B' C1B' C6B' 130.2(8)
N1B' C1B' C2B' 105.9(7)
C6B' C1B' C2B' 123.8(7)
N2B' C2B' C1B' 113.0(7)
N2B' C2B' C3B' 127.3(8)
C1B' C2B' C3B' 119.6(7)
C4B' C3B' C2B' 112.7(7)
C4B' C3B' H3B' 123.7
C2B' C3B' H3B' 123.7
C3B' C4B' C5B' 126.4(7)
C3B' C4B' I1B' 117.2(5)
C5B' C4B' I1B' 116.2(5)
C6B' C5B' C4B' 120.8(8)
C6B' C5B' H5B' 119.6
C4B' C5B' H5B' 119.6
C5B' C6B' C1B' 116.4(8)
C5B' C6B' H6B' 121.8
C1B' C6B' H6B' 121.8

loop_
_geom_bond_atom_site_label_1
_geom_bond_atom_site_label_2
_geom_bond_distance
I1A C4A 2.126(8)
O1A N1A 1.226(10)
O2A N2A 1.390(10)
O2A N1A 1.454(12)
N1A C1A 1.336(10)
N2A C2A 1.332(11)
C1A C2A 1.384(12)
C1A C6A 1.407(12)
C2A C3A 1.438(12)
C3A C4A 1.391(13)
C3A H3A 0.9500
C4A C5A 1.384(14)
C5A C6A 1.343(12)
C5A H5A 0.9500
C6A H6A 0.9500
I1B C4B 2.121(7)
O1B N1B 1.234(8)
O2B N2B 1.381(9)
O2B N1B 1.454(9)
N1B C1B 1.349(9)
N2B C2B 1.334(9)
C1B C6B 1.393(11)
C1B C2B 1.422(11)
C2B C3B 1.456(10)
C3B C4B 1.378(10)
C3B H3B 0.9500
C4B C5B 1.407(10)
C5B C6B 1.351(10)
C5B H5B 0.9500
C6B H6B 0.9500
I1A' C4A' 2.126(8)
O1A' N1A' 1.226(10)
O2A' N2A' 1.390(10)
O2A' N1A' 1.454(11)
N1A' C1A' 1.337(10)
N2A' C2A' 1.332(11)
C1A' C2A' 1.384(12)
C1A' C6A' 1.407(12)
C2A' C3A' 1.438(12)
C3A' C4A' 1.391(14)
C3A' H3A' 0.9500
C4A' C5A' 1.384(14)
C5A' C6A' 1.343(12)
C5A' H5A' 0.9500
C6A' H6A' 0.9500
I1B' C4B' 2.122(7)
O1B' N1B' 1.234(8)
O2B' N2B' 1.381(9)
O2B' N1B' 1.454(9)
N1B' C1B' 1.349(9)
N2B' C2B' 1.334(9)
C1B' C6B' 1.393(11)
C1B' C2B' 1.422(11)
C2B' C3B' 1.456(10)
C3B' C4B' 1.379(10)
C3B' H3B' 0.9500
C4B' C5B' 1.407(10)
C5B' C6B' 1.352(11)
C5B' H5B' 0.9500
C6B' H6B' 0.9500

loop_
_geom_torsion_atom_site_label_1
_geom_torsion_atom_site_label_2
_geom_torsion_atom_site_label_3
_geom_torsion_atom_site_label_4
_geom_torsion
N2A O2A N1A O1A 178.3(9)
N2A O2A N1A C1A 1.5(11)
N1A O2A N2A C2A 0.3(11)
O1A N1A C1A C2A -178.5(10)
O2A N1A C1A C2A -2.6(10)
O1A N1A C1A C6A 2.3(17)
O2A N1A C1A C6A 178.2(9)
O2A N2A C2A C1A -2.0(11)
O2A N2A C2A C3A -178.7(9)
N1A C1A C2A N2A 3.0(11)
C6A C1A C2A N2A -177.7(8)
N1A C1A C2A C3A 180.0(8)
C6A C1A C2A C3A -0.8(13)
N2A C2A C3A C4A 178.1(9)
C1A C2A C3A C4A 1.6(12)
C2A C3A C4A C5A -2.3(13)
C2A C3A C4A I1A 179.4(7)
C3A C4A C5A C6A 2.2(16)
I1A C4A C5A C6A -179.5(9)
C4A C5A C6A C1A -1.0(15)
N1A C1A C6A C5A 179.5(9)
C2A C1A C6A C5A 0.4(13)
N2B O2B N1B O1B -179.9(6)
N2B O2B N1B C1B 0.3(7)
N1B O2B N2B C2B -1.1(7)
O1B N1B C1B C6B -0.4(16)
O2B N1B C1B C6B 179.4(8)
O1B N1B C1B C2B -179.2(9)
O2B N1B C1B C2B 0.6(8)
O2B N2B C2B C1B 1.5(9)
O2B N2B C2B C3B 180.0(8)
N1B C1B C2B N2B -1.3(10)
C6B C1B C2B N2B 179.8(8)
N1B C1B C2B C3B -179.9(7)
C6B C1B C2B C3B 1.1(12)
N2B C2B C3B C4B 179.6(8)
C1B C2B C3B C4B -2.0(11)
C2B C3B C4B C5B 2.8(11)
C2B C3B C4B I1B -178.6(6)
C3B C4B C5B C6B -2.5(12)
I1B C4B C5B C6B 178.9(7)
C4B C5B C6B C1B 1.2(12)
N1B C1B C6B C5B -179.3(8)
C2B C1B C6B C5B -0.7(12)
N2A' O2A' N1A' O1A' 178(3)
N2A' O2A' N1A' C1A' 3(3)
N1A' O2A' N2A' C2A' -5(2)
O1A' N1A' C1A' C2A' -174(4)
O2A' N1A' C1A' C2A' 0(3)
O1A' N1A' C1A' C6A' 8(6)
O2A' N1A' C1A' C6A' -178(5)
O2A' N2A' C2A' C1A' 5(3)
O2A' N2A' C2A' C3A' -180(2)
N1A' C1A' C2A' N2A' -3(3)
C6A' C1A' C2A' N2A' 175(5)
N1A' C1A' C2A' C3A' -179(2)
C6A' C1A' C2A' C3A' -1(5)
N2A' C2A' C3A' C4A' -173(5)
C1A' C2A' C3A' C4A' 2(4)
C2A' C3A' C4A' C5A' -3(4)
C2A' C3A' C4A' I1A' 176(4)
C3A' C4A' C5A' C6A' 3(5)
I1A' C4A' C5A' C6A' -176(6)
C4A' C5A' C6A' C1A' -2(7)
N1A' C1A' C6A' C5A' 179(5)
C2A' C1A' C6A' C5A' 1(7)
N2B' O2B' N1B' O1B' -179(8)
N2B' O2B' N1B' C1B' 0(7)
N1B' O2B' N2B' C2B' 1(7)
O1B' N1B' C1B' C6B' -6(11)
O2B' N1B' C1B' C6B' 176(8)
O1B' N1B' C1B' C2B' 177(9)
O2B' N1B' C1B' C2B' -1(5)
O2B' N2B' C2B' C1B' -2(6)
O2B' N2B' C2B' C3B' -180(6)
N1B' C1B' C2B' N2B' 2(5)
C6B' C1B' C2B' N2B' -175(8)
N1B' C1B' C2B' C3B' 180(5)
C6B' C1B' C2B' C3B' 2(7)
N2B' C2B' C3B' C4B' 179(7)
C1B' C2B' C3B' C4B' 1(9)
C2B' C3B' C4B' C5B' -5(5)
C2B' C3B' C4B' I1B' 170(6)
C3B' C4B' C5B' C6B' 5(7)
I1B' C4B' C5B' C6B' -170(9)
C4B' C5B' C6B' C1B' -1(12)
N1B' C1B' C6B' C5B' -180(7)
C2B' C1B' C6B' C5B' -3(9)
